data_1506408
loop_
_publ_author_name
'Zhang, Wei'
'Cozzolino, Anthony F.'
'Mahmoudkhani, Amir H.'
'Tulumello, Mark'
'Mansour, Sarah'
'Vargas-Baca, Ignacio'

_publ_section_title
;
 Influence of pi-stacking on the resonant enhancement of the second-order
 nonlinear optical response of dipolar chromophores.
;
_journal_issue 39
_journal_name_full 'The journal of physical chemistry. B'
_journal_page_first 18378
_journal_page_last 18384
_journal_paper_doi 10.1021/jp053142u
_journal_volume 109
_journal_year 2005
_chemical_formula_moiety 'C10 H14 N2 O2 S'
_chemical_formula_sum 'C10 H14 N2 O2 S'
_chemical_formula_weight 226.29
_chemical_name_systematic
; 
 ? 
;
_space_group_IT_number 43
_symmetry_cell_setting orthorhombic
_symmetry_space_group_name_Hall 'F 2 -2d'
_symmetry_space_group_name_H-M 'F d d 2'
_atom_sites_solution_hydrogens geom
_atom_sites_solution_primary direct
_atom_sites_solution_secondary difmap
_audit_creation_method SHELXL-97
_cell_angle_alpha 90.00
_cell_angle_beta 90.00
_cell_angle_gamma 90.00
_cell_formula_units_Z 16
_cell_length_a 24.370(9)
_cell_length_b 31.908(11)
_cell_length_c 5.941(2)
_cell_measurement_reflns_used 2225
_cell_measurement_temperature 173(2)
_cell_measurement_theta_max 27.47
_cell_measurement_theta_min 2.10
_cell_volume 4620(3)
_computing_cell_refinement 'SAINT (Siemens, 1998)'
_computing_data_collection 'SMART (Siemens, 1998)'
_computing_data_reduction 'SAINT & SADABS'
_computing_structure_refinement 'SHELXTL (Bruker, 1997)'
_computing_structure_solution 'SHELXTL (Bruker, 1997)'
_diffrn_ambient_temperature 173(2)
_diffrn_measured_fraction_theta_full 0.999
_diffrn_measured_fraction_theta_max 0.999
_diffrn_measurement_device_type 'Siemens P4 upgraded with SMART CCD Detector'
_diffrn_measurement_method '\w scans'
_diffrn_radiation_monochromator graphite
_diffrn_radiation_source 'Siemens rotating anode'
_diffrn_radiation_type MoK\a
_diffrn_radiation_wavelength 0.71073
_diffrn_reflns_av_R_equivalents 0.042
_diffrn_reflns_av_sigmaI/netI 0.037
_diffrn_reflns_limit_h_max 30
_diffrn_reflns_limit_h_min -31
_diffrn_reflns_limit_k_max 41
_diffrn_reflns_limit_k_min -41
_diffrn_reflns_limit_l_max 7
_diffrn_reflns_limit_l_min -7
_diffrn_reflns_number 10219
_diffrn_reflns_theta_full 27.47
_diffrn_reflns_theta_max 27.47
_diffrn_reflns_theta_min 2.10
_exptl_absorpt_coefficient_mu 0.263
_exptl_absorpt_correction_T_max 0.989
_exptl_absorpt_correction_T_min 0.932
_exptl_absorpt_correction_type multi-scan
_exptl_absorpt_process_details 'SADABS (Sheldrick, 2001)'
_exptl_crystal_colour pale-yellow
_exptl_crystal_density_diffrn 1.301
_exptl_crystal_density_method 'not measured'
_exptl_crystal_description parallelipide
_exptl_crystal_F_000 1920
_exptl_crystal_size_max 0.35
_exptl_crystal_size_mid 0.14
_exptl_crystal_size_min 0.06
_refine_diff_density_max 0.196
_refine_diff_density_min -0.212
_refine_diff_density_rms 0.044
_refine_ls_abs_structure_details 'Flack H D (1983), Acta Cryst. A39, 876-881'
_refine_ls_abs_structure_Flack 0.02(9)
_refine_ls_extinction_method none
_refine_ls_goodness_of_fit_ref 1.024
_refine_ls_hydrogen_treatment mixed
_refine_ls_matrix_type full
_refine_ls_number_parameters 156
_refine_ls_number_reflns 2225
_refine_ls_number_restraints 1
_refine_ls_restrained_S_all 1.024
_refine_ls_R_factor_all 0.052
_refine_ls_R_factor_gt 0.035
_refine_ls_shift/su_max 0.000
_refine_ls_shift/su_mean 0.000
_refine_ls_structure_factor_coef Fsqd
_refine_ls_weighting_details 'calc w=1/[\s^2^(Fo^2^)+(0.0528P)^2^+0.0253P] where P=(Fo^2^+2Fc^2^)/3'
_refine_ls_weighting_scheme calc
_refine_ls_wR_factor_gt 0.079
_refine_ls_wR_factor_ref 0.086
_reflns_number_gt 1829
_reflns_number_total 2225
_reflns_threshold_expression >2\s(I)
_cod_data_source_file jp053142usi20050610_042300.cif
_cod_data_source_block NSA1
_cod_database_code 1506408

loop_
_symmetry_equiv_pos_as_xyz
'x, y, z'
'-x, -y, z'
'x+1/4, -y+1/4, z+1/4'
'-x+1/4, y+1/4, z+1/4'
'x, y+1/2, z+1/2'
'-x, -y+1/2, z+1/2'
'x+1/4, -y+3/4, z+3/4'
'-x+1/4, y+3/4, z+3/4'
'x+1/2, y, z+1/2'
'-x+1/2, -y, z+1/2'
'x+3/4, -y+1/4, z+3/4'
'-x+3/4, y+1/4, z+3/4'
'x+1/2, y+1/2, z'
'-x+1/2, -y+1/2, z'
'x+3/4, -y+3/4, z+1/4'
'-x+3/4, y+3/4, z+1/4'

loop_
_atom_site_label
_atom_site_type_symbol
_atom_site_fract_x
_atom_site_fract_y
_atom_site_fract_z
_atom_site_U_iso_or_equiv
_atom_site_adp_type
_atom_site_occupancy
_atom_site_symmetry_multiplicity
_atom_site_calc_flag
_atom_site_refinement_flags
C1 C 0.30289(9) 0.05300(7) -0.0281(4) 0.0267(5) Uani 1 1 d .
C2 C 0.32649(9) 0.05830(7) -0.2403(4) 0.0284(5) Uani 1 1 d .
C3 C 0.34871(9) 0.02438(7) -0.3499(4) 0.0309(5) Uani 1 1 d .
C4 C 0.34697(9) -0.01469(7) -0.2493(4) 0.0297(5) Uani 1 1 d .
C5 C 0.32345(9) -0.02075(7) -0.0395(4) 0.0331(5) Uani 1 1 d .
C6 C 0.30116(10) 0.01310(7) 0.0700(3) 0.0321(5) Uani 1 1 d .
C7 C 0.23667(9) 0.15774(7) -0.1366(4) 0.0332(5) Uani 1 1 d .
C8 C 0.25932(12) 0.19140(8) -0.2932(5) 0.0494(7) Uani 1 1 d .
C9 C 0.20306(11) 0.12670(8) -0.2733(4) 0.0373(6) Uani 1 1 d .
C10 C 0.20076(12) 0.17723(10) 0.0465(5) 0.0497(7) Uani 1 1 d .
H1 H 0.3069(11) 0.1519(8) 0.017(5) 0.041(8) Uiso 1 1 d .
H2 H 0.3272 0.0852 -0.3085 0.031(6) Uiso 1 1 calc R
H3 H 0.3652 0.0278 -0.4938 0.026(6) Uiso 1 1 calc R
H5 H 0.3228 -0.0478 0.0272 0.034(6) Uiso 1 1 calc R
H6 H 0.2845 0.0094 0.2132 0.048(7) Uiso 1 1 calc R
H8A H 0.2849 0.2093 -0.2099 0.067(10) Uiso 1 1 calc R
H8B H 0.2290 0.2085 -0.3512 0.061(8) Uiso 1 1 calc R
H8C H 0.2786 0.1781 -0.4191 0.080(12) Uiso 1 1 calc R
H9A H 0.2262 0.1142 -0.3903 0.056(8) Uiso 1 1 calc R
H9B H 0.1721 0.1413 -0.3437 0.050(7) Uiso 1 1 calc R
H9C H 0.1892 0.1046 -0.1740 0.038(7) Uiso 1 1 calc R
H10A H 0.1881 0.1553 0.1494 0.051(8) Uiso 1 1 calc R
H10B H 0.1690 0.1909 -0.0231 0.056(8) Uiso 1 1 calc R
H10C H 0.2221 0.1980 0.1304 0.055(8) Uiso 1 1 calc R
N1 N 0.28533(8) 0.13612(6) -0.0403(3) 0.0346(5) Uani 1 1 d .
N2 N 0.37112(8) -0.05053(7) -0.3664(4) 0.0399(5) Uani 1 1 d .
O1 O 0.39152(8) -0.04450(6) -0.5539(3) 0.0574(6) Uani 1 1 d .
O2 O 0.36986(7) -0.08483(5) -0.2752(4) 0.0516(5) Uani 1 1 d .
S1 S 0.27556(3) 0.094728(19) 0.13091(10) 0.03673(17) Uani 1 1 d .

loop_
_atom_site_aniso_label
_atom_site_aniso_U_11
_atom_site_aniso_U_22
_atom_site_aniso_U_33
_atom_site_aniso_U_23
_atom_site_aniso_U_13
_atom_site_aniso_U_12
C1 0.0247(11) 0.0283(12) 0.0270(9) -0.0053(10) -0.0014(9) -0.0003(9)
C2 0.0288(12) 0.0246(11) 0.0319(10) 0.0012(9) 0.0021(10) -0.0028(10)
C3 0.0274(12) 0.0357(12) 0.0297(10) -0.0029(11) 0.0035(10) -0.0037(10)
C4 0.0243(12) 0.0276(12) 0.0371(11) -0.0057(10) -0.0036(10) 0.0019(10)
C5 0.0323(13) 0.0296(12) 0.0374(10) 0.0061(10) -0.0054(10) -0.0013(10)
C6 0.0311(13) 0.0398(14) 0.0254(10) 0.0021(10) 0.0000(9) -0.0023(11)
C7 0.0308(13) 0.0278(11) 0.0410(11) -0.0070(10) 0.0022(12) 0.0046(10)
C8 0.0464(16) 0.0314(13) 0.0703(18) 0.0056(14) 0.0032(15) 0.0011(13)
C9 0.0365(13) 0.0387(14) 0.0368(11) -0.0019(11) 0.0005(11) -0.0013(12)
C10 0.0515(17) 0.0501(17) 0.0475(13) -0.0154(14) 0.0042(14) 0.0145(14)
N1 0.0330(12) 0.0264(11) 0.0444(10) -0.0089(9) -0.0035(10) -0.0019(9)
N2 0.0312(12) 0.0370(11) 0.0516(11) -0.0122(12) -0.0084(11) 0.0034(9)
O1 0.0641(13) 0.0537(12) 0.0545(11) -0.0166(10) 0.0126(10) 0.0159(10)
O2 0.0465(11) 0.0268(9) 0.0816(13) -0.0083(10) -0.0093(11) 0.0043(8)
S1 0.0446(4) 0.0364(3) 0.0291(2) -0.0057(3) 0.0042(3) 0.0064(3)

loop_
_atom_type_symbol
_atom_type_description
_atom_type_scat_dispersion_real
_atom_type_scat_dispersion_imag
_atom_type_scat_source
C C 0.0033 0.0016 'International Tables Vol C Tables 4.2.6.8 and 6.1.1.4'
H H 0.0000 0.0000 'International Tables Vol C Tables 4.2.6.8 and 6.1.1.4'
N N 0.0061 0.0033 'International Tables Vol C Tables 4.2.6.8 and 6.1.1.4'
O O 0.0106 0.0060 'International Tables Vol C Tables 4.2.6.8 and 6.1.1.4'
S S 0.1246 0.1234 'International Tables Vol C Tables 4.2.6.8 and 6.1.1.4'

loop_
_geom_angle_atom_site_label_1
_geom_angle_atom_site_label_2
_geom_angle_atom_site_label_3
_geom_angle
C1 C2 H2 120.2
C1 C6 H6 119.8
C2 C1 C6 119.9(2)
C2 C1 S1 123.22(18)
C2 C3 C4 119.5(2)
C2 C3 H3 120.2
C3 C2 C1 119.7(2)
C3 C2 H2 120.2
C3 C4 C5 121.8(2)
C3 C4 N2 119.1(2)
C4 C3 H3 120.2
C4 C5 H5 120.6
C5 C4 N2 119.0(2)
C5 C6 C1 120.4(2)
C5 C6 H6 119.8
C6 C1 S1 116.88(16)
C6 C5 C4 118.7(2)
C6 C5 H5 120.6
C7 C10 H10A 109.5
C7 C10 H10B 109.5
C7 C10 H10C 109.5
C7 C8 H8A 109.5
C7 C8 H8B 109.5
C7 C8 H8C 109.5
C7 C9 H9A 109.5
C7 C9 H9B 109.5
C7 C9 H9C 109.5
C7 N1 H1 113.3(19)
C7 N1 S1 118.92(16)
C8 C7 C10 110.8(2)
C9 C7 C10 109.7(2)
C9 C7 C8 109.2(2)
H8A C8 H8B 109.5
H8A C8 H8C 109.5
H8B C8 H8C 109.5
H9A C9 H9B 109.5
H9A C9 H9C 109.5
H9B C9 H9C 109.5
H10A C10 H10B 109.5
H10A C10 H10C 109.5
H10B C10 H10C 109.5
N1 C7 C10 111.8(2)
N1 C7 C8 105.84(19)
N1 C7 C9 109.45(19)
N1 S1 C1 102.43(11)
O1 N2 C4 118.0(2)
O2 N2 C4 118.6(2)
O2 N2 O1 123.4(2)
S1 N1 H1 108.9(19)

loop_
_geom_bond_atom_site_label_1
_geom_bond_atom_site_label_2
_geom_bond_distance
C1 C2 1.396(3)
C1 C6 1.401(3)
C2 H2 0.9500
C3 C2 1.374(3)
C3 C4 1.383(3)
C3 H3 0.9500
C4 C5 1.385(3)
C4 N2 1.462(3)
C5 H5 0.9500
C6 C5 1.373(3)
C6 H6 0.9500
C7 C10 1.528(3)
C7 C8 1.524(4)
C7 C9 1.520(3)
C7 N1 1.487(3)
C8 H8A 0.9800
C8 H8B 0.9800
C8 H8C 0.9800
C9 H9A 0.9800
C9 H9B 0.9800
C9 H9C 0.9800
C10 H10A 0.9800
C10 H10B 0.9800
C10 H10C 0.9800
N1 H1 0.80(3)
N2 O1 1.235(3)
O2 N2 1.222(3)
S1 C1 1.763(2)
S1 N1 1.684(2)

loop_
_geom_hbond_atom_site_label_D
_geom_hbond_atom_site_label_H
_geom_hbond_atom_site_label_A
_geom_hbond_distance_DH
_geom_hbond_distance_HA
_geom_hbond_distance_DA
_geom_hbond_angle_DHA
_geom_hbond_site_symmetry_A
N1 H1 O1 0.80(3) 2.37(3) 3.170(3) 171(3) 12

loop_
_geom_torsion_atom_site_label_1
_geom_torsion_atom_site_label_2
_geom_torsion_atom_site_label_3
_geom_torsion_atom_site_label_4
_geom_torsion
C1 S1 N1 C7 113.55(18)

loop_
_cod_related_entry_id
_cod_related_entry_code
_cod_related_entry_database
1 4369391 ChemSpider
